data_7250001
loop_
_publ_author_name
'&#x17b;ubertowski, Jakub'
'Rapp, Magdalena'
'Dolicher, Jan'
'Rubi&#x15b;, B&#x142;a&#x17c;ej'
'Dembska, Anna'

_publ_section_title
;
 Investigation of simple BODIPY dyes as G-quadruplex recognizing ligands.
;
_journal_issue 7
_journal_name_full 'RSC advances'
_journal_page_first 5220
_journal_page_last 5231
_journal_paper_doi 10.1039/d4ra08464k
_journal_volume 15
_journal_year 2025
_chemical_formula_moiety 'C17 H10 B F7 N2'
_chemical_formula_sum 'C17 H10 B F7 N2'
_chemical_formula_weight 386.08
_space_group_crystal_system orthorhombic
_space_group_IT_number 54
_space_group_name_Hall '-P 2a 2ac'
_space_group_name_H-M_alt 'P c c a'
_atom_sites_solution_hydrogens geom
_audit_creation_method SHELXL-2018/3
_audit_update_record
;
2023-02-11 deposited with the CCDC.	2025-02-06 downloaded from the CCDC.
;
_cell_angle_alpha 90
_cell_angle_beta 90
_cell_angle_gamma 90
_cell_formula_units_Z 4
_cell_length_a 12.0714(5)
_cell_length_b 21.4513(8)
_cell_length_c 6.2570(2)
_cell_measurement_reflns_used 9154
_cell_measurement_temperature 140(1)
_cell_measurement_theta_max 75.6260
_cell_measurement_theta_min 6.1700
_cell_volume 1620.23(10)
_computing_cell_refinement 'CrysAlisPro 1.171.42.73a (Rigaku OD, 2022)'
_computing_data_collection 'CrysAlisPro 1.171.42.73a (Rigaku OD, 2022)'
_computing_data_reduction 'CrysAlisPro 1.171.42.73a (Rigaku OD, 2022)'
_computing_molecular_graphics 'Mercury (MacRae et al., 2009)'
_computing_publication_material 'SHELXL-2013 (Sheldrick, 2013)'
_computing_structure_refinement 'SHELXL-2013 (Sheldrick, 2013)'
_computing_structure_solution 'SHELXT-2013 (Sheldrick, 2013)'
_diffrn_ambient_environment N~2~
_diffrn_ambient_temperature 140(1)
_diffrn_detector 'CCD plate'
_diffrn_detector_area_resol_mean 10.5384
_diffrn_detector_type Atlas
_diffrn_measured_fraction_theta_full 0.999
_diffrn_measured_fraction_theta_max 0.999
_diffrn_measurement_device 'four-circle diffractometer'
_diffrn_measurement_device_type 'SuperNova, Single source at offset/far, Atlas'
_diffrn_radiation_monochromator mirror
_diffrn_radiation_probe x-ray
_diffrn_radiation_type 'Cu K\a'
_diffrn_radiation_wavelength 1.54184
_diffrn_reflns_av_R_equivalents 0.0289
_diffrn_reflns_av_unetI/netI 0.0149
_diffrn_reflns_Laue_measured_fraction_full 0.999
_diffrn_reflns_Laue_measured_fraction_max 0.999
_diffrn_reflns_limit_h_max 14
_diffrn_reflns_limit_h_min -14
_diffrn_reflns_limit_k_max 26
_diffrn_reflns_limit_k_min -25
_diffrn_reflns_limit_l_max 7
_diffrn_reflns_limit_l_min -7
_diffrn_reflns_number 12098
_diffrn_reflns_point_group_measured_fraction_full 0.999
_diffrn_reflns_point_group_measured_fraction_max 0.999
_diffrn_reflns_theta_full 67.684
_diffrn_reflns_theta_max 69.951
_diffrn_reflns_theta_min 4.122
_diffrn_source 'micro-focus sealed X-ray tube'
_diffrn_source_type 'SuperNova (Cu) X-ray Source'
_exptl_absorpt_coefficient_mu 1.335
_exptl_absorpt_correction_T_max 1.00000
_exptl_absorpt_correction_T_min 0.53301
_exptl_absorpt_correction_type multi-scan
_exptl_absorpt_process_details
;
CrysAlisPro 1.171.42.73a (Rigaku Oxford Diffraction, 2022)
Empirical absorption correction using spherical harmonics,
implemented in SCALE3 ABSPACK scaling algorithm.
;
_exptl_crystal_colour red
_exptl_crystal_density_diffrn 1.583
_exptl_crystal_description prism
_exptl_crystal_F_000 776
_exptl_crystal_size_max 0.2
_exptl_crystal_size_mid 0.15
_exptl_crystal_size_min 0.15
_refine_diff_density_max 0.182
_refine_diff_density_min -0.374
_refine_diff_density_rms 0.042
_refine_ls_extinction_method none
_refine_ls_goodness_of_fit_ref 1.091
_refine_ls_hydrogen_treatment constr
_refine_ls_matrix_type full
_refine_ls_number_parameters 126
_refine_ls_number_reflns 1545
_refine_ls_number_restraints 0
_refine_ls_restrained_S_all 1.091
_refine_ls_R_factor_all 0.0459
_refine_ls_R_factor_gt 0.0443
_refine_ls_shift/su_max 0.001
_refine_ls_shift/su_mean 0.000
_refine_ls_structure_factor_coef Fsqd
_refine_ls_weighting_details 'w=1/[\s^2^(Fo^2^)+(0.0576P)^2^+0.8080P] where P=(Fo^2^+2Fc^2^)/3'
_refine_ls_weighting_scheme calc
_refine_ls_wR_factor_gt 0.1194
_refine_ls_wR_factor_ref 0.1207
_reflns_Friedel_coverage 0.000
_reflns_number_gt 1471
_reflns_number_total 1545
_reflns_threshold_expression 'I > 2\s(I)'
_cod_data_source_file d4ra08464k2.cif
_cod_data_source_block 1_lt
_cod_database_code 7250001
_shelx_shelxl_version_number 2018/3
_shelx_space_group_comment
;
The symmetry employed for this shelxl refinement is uniquely defined
by the following loop, which should always be used as a source of
symmetry information in preference to the above space-group names.
They are only intended as comments.
;

loop_
_space_group_symop_operation_xyz
'x, y, z'
'-x+1/2, -y, z'
'-x, y, -z+1/2'
'x+1/2, -y, -z+1/2'
'-x, -y, -z'
'x-1/2, y, -z'
'x, -y, z-1/2'
'-x-1/2, y, z-1/2'

loop_
_atom_site_label
_atom_site_type_symbol
_atom_site_fract_x
_atom_site_fract_y
_atom_site_fract_z
_atom_site_U_iso_or_equiv
_atom_site_adp_type
_atom_site_occupancy
_atom_site_site_symmetry_order
_atom_site_calc_flag
_atom_site_refinement_flags_posn
_atom_site_refinement_flags_adp
_atom_site_refinement_flags_occupancy
_atom_site_disorder_assembly
_atom_site_disorder_group
C1 C 0.38465(14) 0.75733(8) 0.5914(3) 0.0395(4) Uani 1 1 d . . . . .
H1 H 0.373320 0.714989 0.630190 0.047 Uiso 1 1 calc R U . . .
C2 C 0.34569(16) 0.80849(8) 0.6990(3) 0.0416(4) Uani 1 1 d . . . . .
H2 H 0.302453 0.808079 0.825890 0.050 Uiso 1 1 calc R U . . .
C3 C 0.38158(16) 0.86191(8) 0.5869(2) 0.0410(4) Uani 1 1 d . . . . .
C31 C 0.3576(2) 0.92850(9) 0.6366(3) 0.0531(5) Uani 1 1 d . . . . .
H31A H 0.403874 0.955366 0.546714 0.080 Uiso 0.5 1 calc R U P . .
H31B H 0.373899 0.936660 0.787461 0.080 Uiso 0.5 1 calc R U P . .
H31C H 0.279293 0.937254 0.608299 0.080 Uiso 0.5 1 calc R U P . .
H31D H 0.300837 0.930821 0.748269 0.080 Uiso 0.5 1 calc R U P . .
H31E H 0.330812 0.949527 0.507522 0.080 Uiso 0.5 1 calc R U P . .
H31F H 0.425418 0.948932 0.686683 0.080 Uiso 0.5 1 calc R U P . .
N4 N 0.44143(13) 0.84384(6) 0.4154(2) 0.0369(4) Uani 1 1 d . . . . .
B5 B 0.500000 0.88701(12) 0.250000 0.0448(7) Uani 1 2 d S T P . .
F51 F 0.57775(13) 0.92388(5) 0.35184(18) 0.0689(5) Uani 1 1 d . . . . .
C10 C 0.500000 0.74759(10) 0.250000 0.0354(5) Uani 1 2 d S T P . .
C10A C 0.44458(14) 0.77893(7) 0.4127(3) 0.0357(4) Uani 1 1 d . . . . .
C1A C 0.500000 0.67799(11) 0.250000 0.0389(5) Uani 1 2 d S T P . .
C2A C 0.41413(16) 0.64425(9) 0.1607(3) 0.0465(5) Uani 1 1 d . . . . .
F2A F 0.32879(10) 0.67426(6) 0.0690(2) 0.0638(4) Uani 1 1 d . . . . .
C3A C 0.41272(18) 0.58001(9) 0.1609(4) 0.0568(6) Uani 1 1 d . . . . .
F3A F 0.32797(13) 0.54883(7) 0.0734(3) 0.0844(5) Uani 1 1 d . . . . .
C4A C 0.500000 0.54813(12) 0.250000 0.0587(8) Uani 1 2 d S T P . .
F4A F 0.500000 0.48547(7) 0.250000 0.0825(7) Uani 1 2 d S T P . .

loop_
_atom_site_aniso_label
_atom_site_aniso_U_11
_atom_site_aniso_U_22
_atom_site_aniso_U_33
_atom_site_aniso_U_23
_atom_site_aniso_U_13
_atom_site_aniso_U_12
C1 0.0458(9) 0.0389(9) 0.0338(9) 0.0083(7) -0.0079(7) -0.0044(7)
C2 0.0521(10) 0.0482(10) 0.0245(8) 0.0035(7) -0.0005(7) -0.0030(8)
C3 0.0600(11) 0.0405(9) 0.0224(8) -0.0017(6) -0.0013(7) -0.0022(8)
C31 0.0873(15) 0.0428(10) 0.0291(9) -0.0088(8) 0.0090(9) 0.0006(10)
N4 0.0579(9) 0.0303(7) 0.0225(6) -0.0005(5) -0.0014(6) -0.0015(6)
B5 0.081(2) 0.0275(13) 0.0256(12) 0.000 0.0093(13) 0.000
F51 0.1224(12) 0.0462(7) 0.0381(6) -0.0143(5) 0.0252(7) -0.0351(7)
C10 0.0434(12) 0.0308(11) 0.0320(11) 0.000 -0.0092(10) 0.000
C10A 0.0473(9) 0.0312(8) 0.0286(8) 0.0026(6) -0.0065(7) -0.0023(7)
C1A 0.0458(13) 0.0297(11) 0.0410(13) 0.000 -0.0060(11) 0.000
C2A 0.0470(10) 0.0388(9) 0.0537(11) -0.0034(8) -0.0094(9) 0.0004(7)
F2A 0.0534(7) 0.0537(7) 0.0844(9) -0.0064(6) -0.0283(6) 0.0009(5)
C3A 0.0605(12) 0.0398(10) 0.0702(14) -0.0097(9) -0.0032(11) -0.0129(9)
F3A 0.0832(10) 0.0550(8) 0.1149(13) -0.0205(8) -0.0147(9) -0.0279(7)
C4A 0.0757(19) 0.0265(12) 0.074(2) 0.000 0.0072(17) 0.000
F4A 0.1192(17) 0.0258(8) 0.1025(16) 0.000 0.0148(14) 0.000

loop_
_atom_type_symbol
_atom_type_description
_atom_type_scat_dispersion_real
_atom_type_scat_dispersion_imag
_atom_type_scat_source
C C 0.0181 0.0091 'International Tables Vol C Tables 4.2.6.8 and 6.1.1.4'
H H 0.0000 0.0000 'International Tables Vol C Tables 4.2.6.8 and 6.1.1.4'
B B 0.0090 0.0039 'International Tables Vol C Tables 4.2.6.8 and 6.1.1.4'
F F 0.0727 0.0534 'International Tables Vol C Tables 4.2.6.8 and 6.1.1.4'
N N 0.0311 0.0180 'International Tables Vol C Tables 4.2.6.8 and 6.1.1.4'

loop_
_geom_angle_atom_site_label_1
_geom_angle_atom_site_label_2
_geom_angle_atom_site_label_3
_geom_angle
_geom_angle_site_symmetry_1
_geom_angle_site_symmetry_3
_geom_angle_publ_flag
C2 C1 C10A 107.61(15) . . ?
C2 C1 H1 126.2 . . ?
C10A C1 H1 126.2 . . ?
C1 C2 C3 107.48(16) . . ?
C1 C2 H2 126.3 . . ?
C3 C2 H2 126.3 . . ?
N4 C3 C2 109.04(15) . . ?
N4 C3 C31 123.01(16) . . ?
C2 C3 C31 127.93(17) . . ?
C3 C31 H31A 109.5 . . ?
C3 C31 H31B 109.5 . . ?
H31A C31 H31B 109.5 . . ?
C3 C31 H31C 109.5 . . ?
H31A C31 H31C 109.5 . . ?
H31B C31 H31C 109.5 . . ?
C3 C31 H31D 109.5 . . ?
H31A C31 H31D 141.1 . . ?
H31B C31 H31D 56.3 . . ?
H31C C31 H31D 56.3 . . ?
C3 C31 H31E 109.5 . . ?
H31A C31 H31E 56.3 . . ?
H31B C31 H31E 141.1 . . ?
H31C C31 H31E 56.3 . . ?
H31D C31 H31E 109.5 . . ?
C3 C31 H31F 109.5 . . ?
H31A C31 H31F 56.3 . . ?
H31B C31 H31F 56.3 . . ?
H31C C31 H31F 141.1 . . ?
H31D C31 H31F 109.5 . . ?
H31E C31 H31F 109.5 . . ?
C3 N4 C10A 108.11(14) . . ?
C3 N4 B5 126.85(14) . . ?
C10A N4 B5 125.03(14) . . ?
F51 B5 F51 110.2(2) . 3_655 ?
F51 B5 N4 109.99(7) . . ?
F51 B5 N4 109.75(8) 3_655 . ?
F51 B5 N4 109.75(8) . 3_655 ?
F51 B5 N4 109.99(7) 3_655 3_655 ?
N4 B5 N4 107.06(18) . 3_655 ?
C10A C10 C10A 122.2(2) . 3_655 ?
C10A C10 C1A 118.89(10) . . ?
C10A C10 C1A 118.89(10) 3_655 . ?
C10 C10A N4 120.31(15) . . ?
C10 C10A C1 131.92(16) . . ?
N4 C10A C1 107.77(14) . . ?
C2A C1A C2A 116.9(2) . 3_655 ?
C2A C1A C10 121.57(11) . . ?
C2A C1A C10 121.57(11) 3_655 . ?
F2A C2A C3A 118.05(17) . . ?
F2A C2A C1A 119.79(17) . . ?
C3A C2A C1A 122.16(18) . . ?
F3A C3A C4A 120.20(19) . . ?
F3A C3A C2A 120.5(2) . . ?
C4A C3A C2A 119.25(19) . . ?
F4A C4A C3A 119.85(12) . . ?
F4A C4A C3A 119.85(12) . 3_655 ?
C3A C4A C3A 120.3(2) . 3_655 ?

loop_
_geom_bond_atom_site_label_1
_geom_bond_atom_site_label_2
_geom_bond_distance
_geom_bond_site_symmetry_2
_geom_bond_publ_flag
C1 C2 1.371(3) . ?
C1 C10A 1.410(2) . ?
C1 H1 0.9500 . ?
C2 C3 1.412(2) . ?
C2 H2 0.9500 . ?
C3 N4 1.351(2) . ?
C3 C31 1.490(3) . ?
C31 H31A 0.9800 . ?
C31 H31B 0.9800 . ?
C31 H31C 0.9800 . ?
C31 H31D 0.9800 . ?
C31 H31E 0.9800 . ?
C31 H31F 0.9800 . ?
N4 C10A 1.393(2) . ?
N4 B5 1.558(2) . ?
B5 F51 1.3829(19) . ?
B5 F51 1.3829(19) 3_655 ?
C10 C10A 1.392(2) . ?
C10 C10A 1.392(2) 3_655 ?
C10 C1A 1.493(3) . ?
C1A C2A 1.382(2) . ?
C1A C2A 1.382(2) 3_655 ?
C2A F2A 1.343(2) . ?
C2A C3A 1.378(3) . ?
C3A F3A 1.339(2) . ?
C3A C4A 1.374(3) . ?
C4A F4A 1.344(3) . ?

loop_
_geom_torsion_atom_site_label_1
_geom_torsion_atom_site_label_2
_geom_torsion_atom_site_label_3
_geom_torsion_atom_site_label_4
_geom_torsion
_geom_torsion_site_symmetry_1
_geom_torsion_site_symmetry_2
_geom_torsion_site_symmetry_3
_geom_torsion_site_symmetry_4
_geom_torsion_publ_flag
C10A C1 C2 C3 0.0(2) . . . . ?
C1 C2 C3 N4 -0.3(2) . . . . ?
C1 C2 C3 C31 177.99(19) . . . . ?
C2 C3 N4 C10A 0.4(2) . . . . ?
C31 C3 N4 C10A -177.93(18) . . . . ?
C2 C3 N4 B5 -178.20(13) . . . . ?
C31 C3 N4 B5 3.4(3) . . . . ?
C3 N4 B5 F51 60.3(2) . . . . ?
C10A N4 B5 F51 -118.09(18) . . . . ?
C3 N4 B5 F51 -61.1(2) . . . 3_655 ?
C10A N4 B5 F51 120.47(18) . . . 3_655 ?
C3 N4 B5 N4 179.52(18) . . . 3_655 ?
C10A N4 B5 N4 1.11(11) . . . 3_655 ?
C10A C10 C10A N4 1.08(11) 3_655 . . . ?
C1A C10 C10A N4 -178.91(11) . . . . ?
C10A C10 C10A C1 -179.5(2) 3_655 . . . ?
C1A C10 C10A C1 0.5(2) . . . . ?
C3 N4 C10A C10 179.11(13) . . . . ?
B5 N4 C10A C10 -2.2(2) . . . . ?
C3 N4 C10A C1 -0.44(19) . . . . ?
B5 N4 C10A C1 178.23(12) . . . . ?
C2 C1 C10A C10 -179.20(16) . . . . ?
C2 C1 C10A N4 0.28(19) . . . . ?
C10A C10 C1A C2A 85.03(13) . . . . ?
C10A C10 C1A C2A -94.97(13) 3_655 . . . ?
C10A C10 C1A C2A -94.97(13) . . . 3_655 ?
C10A C10 C1A C2A 85.03(13) 3_655 . . 3_655 ?
C2A C1A C2A F2A -179.2(2) 3_655 . . . ?
C10 C1A C2A F2A 0.8(2) . . . . ?
C2A C1A C2A C3A 0.47(16) 3_655 . . . ?
C10 C1A C2A C3A -179.53(16) . . . . ?
F2A C2A C3A F3A -0.5(3) . . . . ?
C1A C2A C3A F3A 179.81(18) . . . . ?
F2A C2A C3A C4A 178.75(17) . . . . ?
C1A C2A C3A C4A -0.9(3) . . . . ?
F3A C3A C4A F4A -0.3(3) . . . . ?
C2A C3A C4A F4A -179.55(15) . . . . ?
F3A C3A C4A C3A 179.7(3) . . . 3_655 ?
C2A C3A C4A C3A 0.45(15) . . . 3_655 ?
